data_1518050
loop_
_publ_author_name
'Higashi, I.'
'Lejay, P.'
'Chevalier, B.'
'Etourneau, J.'
'Hagenmuller, P.'

_publ_section_title
;
 Sructural investigation of YIr2Si2
;
_journal_name_full 'Revue de Chimie Minerale'
_journal_page_first 239
_journal_page_last 249
_journal_volume 21
_journal_year 1984
_chemical_formula_sum 'Ir2 Si2 Y'
_chemical_formula_weight 529.53
_space_group_IT_number 129
_symmetry_cell_setting tetragonal
_symmetry_Int_Tables_number 129
_symmetry_space_group_name_Hall '-P 4a 2a'
_symmetry_space_group_name_H-M 'P 4/n m m :2'
_cell_angle_alpha 90
_cell_angle_beta 90
_cell_angle_gamma 90
_cell_formula_units_Z 2
_cell_length_a 4.072
_cell_length_b 4.072
_cell_length_c 9.72
_cell_volume 161.169
_diffrn_ambient_temperature 293
_diffrn_radiation_probe x-ray
_diffrn_radiation_type MoK\a
_diffrn_radiation_wavelength 0.71069
_exptl_absorpt_coefficient_mu 100.664
_exptl_crystal_density_diffrn 10.912
_exptl_crystal_F_000 442
_refine_ls_number_parameters 14
_refine_ls_number_reflns 149
_refine_ls_R_factor_gt 0.069
_cod_data_source_file RCM-1984-21-239-249.cif
_cod_data_source_block YIr2Si2
_cod_original_sg_symbol_H-M 'P 4/n m m'
_cod_database_code 1518050

loop_
_symmetry_equiv_pos_site_id
_symmetry_equiv_pos_as_xyz
1 x,y,z
2 1/2-y,x,z
3 1/2-x,1/2-y,z
4 y,1/2-x,z
5 1/2+x,-y,-z
6 1/2+y,1/2+x,-z
7 -x,1/2+y,-z
8 -y,-x,-z
9 -x,-y,-z
10 1/2+y,-x,-z
11 1/2+x,1/2+y,-z
12 -y,1/2+x,-z
13 1/2-x,y,z
14 1/2-y,1/2-x,z
15 x,1/2-y,z
16 y,x,z

loop_
_atom_site_label
_atom_site_type_symbol
_atom_site_thermal_displace_type
_atom_site_fract_x
_atom_site_fract_y
_atom_site_fract_z
_atom_site_occupancy
_atom_site_U_iso_or_equiv
Ir1 Ir Uiso 0.75000 0.25000 0.00000 1.000 0.0005
Ir2 Ir Uiso 0.25000 0.25000 0.626(7) 1.000 0.0057
Y Y Uiso 0.25000 0.25000 0.2520(10) 1.000 0.0051
Si1 Si Uiso 0.75000 0.25000 0.50000 1.000 0.0118
Si2 Si Uiso 0.25000 0.25000 0.867(9) 1.000 0.0025

loop_
_atom_type_symbol
_atom_type_description
_atom_type_scat_dispersion_real
_atom_type_scat_dispersion_imag
_atom_type_scat_source
Ir Ir -1.4442 7.9887 ' International Tables Vol C Tables 4.2.6.8 and 6.1.1.4'
Si Si 0.0817 0.0704 ' International Tables Vol C Tables 4.2.6.8 and 6.1.1.4'
Y Y -2.7962 3.5667 ' International Tables Vol C Tables 4.2.6.8 and 6.1.1.4'

loop_
_geom_angle_atom_site_label_1
_geom_angle_atom_site_label_2
_geom_angle_atom_site_label_3
_geom_angle
_geom_angle_site_symmetry_1
_geom_angle_site_symmetry_3
_geom_angle_publ_flag
Si2 Ir1 Si2 115(3) 1_554 1_654 yes
Si1 Ir2 Si2 121.0(14) . . yes
Si1 Ir2 Si1 118(3) . 1_455 yes
Si1 Ir2 Si1 74.6(13) . 2_545 yes
Si1 Ir2 Si1 74.6(13) . 2_555 yes
Si1 Ir2 Si2 121.0(14) 1_455 . yes
Si1 Ir2 Si2 121.0(14) 2_545 . yes
Si1 Ir2 Si2 121.0(14) 2_555 . yes
Si1 Ir2 Si1 74.6(13) 1_455 2_545 yes
Si1 Ir2 Si1 74.6(13) 1_455 2_555 yes
Si1 Ir2 Si1 118(3) 2_545 2_555 yes
Si1 Y Si1 80.4(2) . 1_455 yes
Si1 Y Si1 54.29(14) . 2_545 yes
Si1 Y Si1 54.29(14) . 2_555 yes
Si1 Y Si1 54.29(14) 1_455 2_545 yes
Si1 Y Si1 54.29(14) 1_455 2_555 yes
Si1 Y Si1 80.4(2) 2_545 2_555 yes
Ir2 Si1 Y 80.8(14) . . yes
Ir2 Si1 Ir2 118(2) . 1_655 yes
Ir2 Si1 Y 161.2(14) . 1_655 yes
Ir2 Si1 Y 161.2(14) 1_655 . yes
Y Si1 Y 80.37(16) . 1_655 yes
Ir2 Si1 Y 80.8(14) 1_655 1_655 yes
Ir1 Si2 Ir2 122.4(18) 1_456 . yes
Ir1 Si2 Ir2 122.4(18) 1_556 . yes
Ir1 Si2 Ir2 122.4(18) 2_546 . yes
Ir1 Si2 Ir2 122.4(18) 2_556 . yes
Ir1 Si2 Ir1 115(4) 1_456 1_556 yes
Ir1 Si2 Ir1 73.3(17) 1_456 2_546 yes
Ir1 Si2 Ir1 73.3(17) 1_456 2_556 yes
Ir1 Si2 Ir1 73.3(17) 1_556 2_546 yes
Ir1 Si2 Ir1 73.3(17) 1_556 2_556 yes
Ir1 Si2 Ir1 115(4) 2_546 2_556 yes

loop_
_geom_bond_atom_site_label_1
_geom_bond_atom_site_label_2
_geom_bond_distance
_geom_bond_site_symmetry_2
_geom_bond_publ_flag
Ir1 Si2 2.41(5) 1_554 yes
Ir1 Si2 2.41(5) 1_654 yes
Ir2 Si1 2.38(4) . yes
Ir2 Si2 2.34(11) . yes
Ir2 Si1 2.38(4) 1_455 yes
Ir2 Si1 2.38(4) 2_545 yes
Ir2 Si1 2.38(4) 2_555 yes
Y Si1 3.155(7) . yes
Y Si1 3.155(7) 1_455 yes
Y Si1 3.155(7) 2_545 yes
Y Si1 3.155(7) 2_555 yes

loop_
_geom_torsion_atom_site_label_1
_geom_torsion_atom_site_label_2
_geom_torsion_atom_site_label_3
_geom_torsion_atom_site_label_4
_geom_torsion
_geom_torsion_publ_flag
Si2 Ir2 Si1 Y 180.00 no
